data_2003741
loop_
_publ_author_name
'Ferguson, G.'
'Li, Y.'
'Spalding, T. R.'
'Patterson, J. C.'

_publ_section_title
;(3-<i>tert</i>-Butyl
 isocyanide)-3,8-bis(dimethylphenylphosphine)octahydro-1,2-diarsa-3-pallada-<i>closo</i>-dodecaboron(1+)
 Hexafluoroantimonate
;
_journal_issue 8
_journal_name_full 'Acta Crystallographica Section C'
_journal_page_first 1498
_journal_page_last 1500
_journal_paper_doi 10.1107/S0108270195002198
_journal_volume 51
_journal_year 1995
_chemical_compound_source 'synthesised by the authors'
_chemical_formula_moiety '(C21 H39 As2 B9 N P2 Pd) (Sb F6)'
_chemical_formula_structural '((C4 H9 N C)(P(C H3)2 (C6 H5))2 (Pd As2 B9 H8)) 1+, Sb F6 1-'
_chemical_formula_sum 'C21 H39 As2 B9 F6 N P2 Pd Sb'
_chemical_formula_weight 956.75
_chemical_name_systematic
;
closo-[(3-tert-Butylisocyanide)-3,8-bis(dimethylphenylphosphine)-
octahydro-1,2-diarsenanonaborato(1-)-3-palladium(II)(1+)]
Hexafluoroantimonate
;
_space_group_IT_number 2
_symmetry_cell_setting triclinic
_symmetry_space_group_name_Hall '-P 1'
_symmetry_space_group_name_H-M 'P -1'
_cell_angle_alpha 96.6120(9)
_cell_angle_beta 102.2910(10)
_cell_angle_gamma 105.039(8)
_cell_formula_units_Z 2
_cell_length_a 9.9342(8)
_cell_length_b 13.0495(13)
_cell_length_c 15.3141(14)
_cell_measurement_reflns_used 25
_cell_measurement_temperature 291(1)
_cell_measurement_theta_max 21.00
_cell_measurement_theta_min 14.50
_cell_volume 1842.5(3)
_computing_cell_refinement 'Enraf-Nonius SET4 and CELDIM'
_computing_data_collection 'Enraf-Nonius CAD4 (Enraf-Nonius 1992)'
_computing_data_reduction 'DATRD2 in NRCVAX94 (Gabe, Le Page, Charland, Lee & White, 1989)'
_computing_molecular_graphics
;NRCVAX94; PLATON (Spek, 1994a); PLUTON (Spek 1994b); ORTEPII (Johnson,
1976)
;
_computing_publication_material 'NRCVAX94; SHELXL93; WordPerfect'
_computing_structure_refinement 'NRCVAX94; SHELXL93 (Sheldrick, 1993)'
_computing_structure_solution 'SHELXS86 (Sheldrick, 1986)'
_diffrn_ambient_temperature 293
_diffrn_measurement_device 'Enraf-Nonius CAD-4'
_diffrn_measurement_method '\q/2\q scan'
_diffrn_radiation_monochromator graphite
_diffrn_radiation_source 'X-ray tube'
_diffrn_radiation_type 'Molybdenum K\a'
_diffrn_radiation_wavelength 0.7107
_diffrn_reflns_av_R_equivalents 0.0
_diffrn_reflns_av_sigmaI/netI 0.0489
_diffrn_reflns_limit_h_max 11
_diffrn_reflns_limit_h_min -12
_diffrn_reflns_limit_k_max 16
_diffrn_reflns_limit_k_min 0
_diffrn_reflns_limit_l_max 18
_diffrn_reflns_limit_l_min -18
_diffrn_reflns_number 7201
_diffrn_reflns_theta_max 25.90
_diffrn_reflns_theta_min 2.19
_diffrn_standards_decay_% 'no decay, variation 1.0'
_diffrn_standards_interval_time 60
_diffrn_standards_number 3
_exptl_absorpt_coefficient_mu 3.136
_exptl_absorpt_correction_T_max 0.7032
_exptl_absorpt_correction_T_min 0.5700
_exptl_absorpt_correction_type 'empirical, 9 \y scans at 4\% steps'
_exptl_crystal_colour pink
_exptl_crystal_density_diffrn 1.725
_exptl_crystal_description block
_exptl_crystal_F_000 928
_exptl_crystal_size_max 0.31
_exptl_crystal_size_mid 0.19
_exptl_crystal_size_min 0.12
_refine_diff_density_max 0.728
_refine_diff_density_min '-1.101 e \%A^-3^, 0.95\%A from As2'
_refine_ls_extinction_method none
_refine_ls_goodness_of_fit_all 1.026
_refine_ls_goodness_of_fit_obs 1.216
_refine_ls_matrix_type full
_refine_ls_number_parameters 401
_refine_ls_number_reflns 7201
_refine_ls_number_restraints 12
_refine_ls_restrained_S_all 1.027
_refine_ls_restrained_S_obs 1.217
_refine_ls_R_factor_all 0.0899
_refine_ls_R_factor_obs 0.0430
_refine_ls_shift/esd_max -0.003
_refine_ls_shift/esd_mean 0.000
_refine_ls_structure_factor_coef Fsqd
_refine_ls_weighting_details 'w=1/[\s^2^(Fo^2^)+(0.0644P)^2^] where P=(Fo^2^+2F~c~^2^)/3'
_refine_ls_weighting_scheme calc
_refine_ls_wR_factor_all 0.1176
_refine_ls_wR_factor_obs 0.1071
_reflns_number_observed 4403
_reflns_number_total 7201
_reflns_observed_criterion >2\s(I)
_cod_data_source_file ab1248.cif
_cod_data_source_block 93-51trs9317
_cod_depositor_comments
;
The following automatic conversions were performed:
'_symmetry_cell_setting' value 'Triclinic' changed to 'triclinic'
according to '/home/saulius/struct/CIF-dictionaries/cif_core.dic'
dictionary named 'cif_core.dic' version 2.4.1 from 2010-06-29.

Automatic conversion script
Id: cif_fix_enum 1527 2010-12-29 10:47:43Z saulius 

The following automatic conversions were performed:

'_symmetry_cell_setting' value 'Triclinic' changed to 'triclinic'
according to /home/saulius/struct/CIF-dictionaries/cif_core.dic
dictionary named 'cif_core.dic' version 2.4.1 from 2010-06-29.

Automatic conversion script
Id: cif_fix_values 1715 2011-07-08 13:25:40Z adriana 

The following automatic conversions were performed:

'_refine_ls_weighting_scheme' value 'calc
w=1/[\s^2^(Fo^2^)+(0.0644P)^2^] where P=(Fo^2^+2F~c~^2^)/3' was
changed to 'calc'. New tag '_refine_ls_weighting_details' was
created. The value of the new tag was set to
'w=1/[\s^2^(Fo^2^)+(0.0644P)^2^] where P=(Fo^2^+2F~c~^2^)/3'.

Automatic conversion script
Id: cif_fix_values 3143 2015-03-26 13:38:13Z robertas 
;
_cod_database_code 2003741

loop_
_symmetry_equiv_pos_as_xyz
'x, y, z'
'-x, -y, -z'

loop_
_atom_site_aniso_label
_atom_site_aniso_U_11
_atom_site_aniso_U_12
_atom_site_aniso_U_13
_atom_site_aniso_U_22
_atom_site_aniso_U_23
_atom_site_aniso_U_33
Pd3 0.0465(2) -0.0052(2) 0.0072(2) 0.0518(3) 0.0148(2) 0.0417(2)
Sb 0.1127(4) 0.0274(3) 0.0250(3) 0.0903(4) 0.0116(2) 0.0566(3)
As1 0.0407(3) 0.0157(3) 0.0273(3) 0.0753(4) 0.0398(4) 0.0981(5)
As2 0.0784(5) -0.0203(3) 0.0227(3) 0.0473(3) 0.0065(3) 0.0590(4)
P1 0.0788(13) -0.0248(11) 0.0125(9) 0.0979(14) -0.0095(9) 0.0488(9)
P2 0.0367(7) 0.0139(6) 0.0111(6) 0.0451(7) 0.0165(6) 0.0474(7)
N 0.075(4) 0.005(3) 0.013(3) 0.086(4) 0.036(3) 0.057(3)
B4 0.037(3) 0.016(2) 0.025(3) 0.036(3) 0.016(3) 0.063(4)
B5 0.064(4) 0.009(3) 0.040(3) 0.036(3) 0.001(3) 0.070(4)
B6 0.065(4) 0.004(3) 0.037(4) 0.049(4) 0.010(3) 0.067(4)
B7 0.075(5) 0.016(3) 0.039(4) 0.036(3) 0.018(3) 0.063(4)
B8 0.034(3) 0.011(2) 0.009(2) 0.035(3) 0.013(2) 0.044(3)
B9 0.054(4) 0.005(3) 0.020(3) 0.043(3) 0.006(3) 0.045(3)
B10 0.068(4) 0.003(3) 0.023(3) 0.051(4) 0.012(3) 0.049(4)
B11 0.092(5) 0.015(3) 0.030(4) 0.030(3) 0.022(3) 0.062(4)
B12 0.066(4) 0.024(3) 0.016(3) 0.052(4) 0.026(3) 0.056(4)
F1 0.174(6) 0.049(4) -0.013(4) 0.170(6) 0.034(4) 0.100(4)
F2 0.169(6) 0.016(5) -0.030(4) 0.228(7) 0.052(4) 0.105(4)
F3 0.316(11) 0.022(5) -0.105(8) 0.097(4) 0.013(5) 0.241(9)
F4 0.185(7) 0.090(7) 0.066(5) 0.317(11) 0.059(6) 0.131(5)
F5 0.383(15) 0.066(7) -0.024(12) 0.109(6) 0.017(7) 0.327(13)
F6 0.191(8) 0.121(11) 0.099(6) 0.633(22) 0.009(10) 0.145(6)
C11 0.081(5) -0.013(4) -0.005(3) 0.074(5) 0.008(3) 0.038(3)
C12 0.079(5) -0.001(5) 0.001(4) 0.093(6) 0.011(4) 0.072(5)
C13 0.079(6) 0.003(7) 0.006(5) 0.186(11) 0.026(7) 0.081(6)
C14 0.136(10) -0.068(9) -0.006(7) 0.151(12) 0.041(7) 0.074(6)
C15 0.177(12) -0.032(8) -0.024(7) 0.089(7) 0.021(5) 0.066(5)
C16 0.125(7) -0.011(5) -0.011(4) 0.072(5) 0.013(3) 0.056(4)
C17 0.221(12) -0.101(9) 0.034(6) 0.172(10) 0.006(5) 0.047(4)
C18 0.085(7) 0.025(7) 0.018(6) 0.217(12) -0.121(9) 0.167(10)
C21 0.033(3) 0.014(2) 0.012(2) 0.047(3) 0.009(2) 0.052(3)
C22 0.061(4) 0.015(3) 0.006(3) 0.052(3) 0.010(3) 0.057(3)
C23 0.067(4) 0.028(3) 0.004(3) 0.074(4) 0.012(3) 0.054(3)
C24 0.050(4) 0.013(4) 0.007(3) 0.103(6) 0.003(4) 0.052(3)
C25 0.062(4) 0.002(3) 0.010(4) 0.056(4) -0.008(3) 0.080(4)
C26 0.044(3) 0.011(3) 0.006(3) 0.051(3) 0.010(3) 0.083(4)
C27 0.053(4) 0.028(3) 0.015(3) 0.083(4) 0.010(3) 0.055(3)
C28 0.043(3) 0.012(3) 0.020(3) 0.078(4) 0.050(4) 0.088(4)
C31 0.062(4) 0.000(3) 0.004(3) 0.087(5) 0.029(3) 0.054(4)
C32 0.085(5) 0.023(4) 0.025(3) 0.091(5) 0.046(4) 0.060(4)
C33 0.213(15) 0.031(8) 0.034(7) 0.092(8) 0.038(5) 0.063(6)
C34 0.181(14) 0.104(11) 0.102(11) 0.162(13) 0.085(10) 0.135(11)
C35 0.104(8) 0.016(6) 0.027(7) 0.089(7) 0.065(7) 0.120(9)

loop_
_atom_site_label
_atom_site_occupancy
_atom_site_fract_x
_atom_site_fract_y
_atom_site_fract_z
_atom_site_U_iso_or_equiv
_atom_site_thermal_displace_type
_atom_site_calc_flag
_atom_site_refinement_flags
_atom_site_disorder_group
_atom_site_type_symbol
Pd3 1 0.21639(4) 0.80885(3) 0.18640(3) 0.05057(14) Uani d . . Pd
Sb 1 0.76973(6) 0.72643(4) 0.42038(3) 0.0866(2) Uani d . . Sb
As1 1 0.38647(6) 0.76139(6) 0.08680(5) 0.0681(2) Uani d . . As
As2 1 0.35995(8) 0.94647(5) 0.11186(4) 0.0685(2) Uani d . . As
P1 1 0.2783(2) 0.9402(2) 0.31649(12) 0.0875(7) Uani d . . P
P2 1 -0.15502(14) 0.70551(11) 0.08108(9) 0.0420(3) Uani d . . P
N 1 0.1883(6) 0.6222(4) 0.2993(3) 0.075(2) Uani d . . N
B4 1 0.1526(6) 0.6791(4) 0.0586(4) 0.0418(13) Uani d . . B
B5 1 0.2322(7) 0.7094(5) -0.0397(5) 0.055(2) Uani d . . B
B6 1 0.3352(8) 0.8502(5) -0.0237(5) 0.059(2) Uani d . . B
B7 1 0.1206(8) 0.9005(5) 0.0817(4) 0.054(2) Uani d . . B
B8 1 0.0298(6) 0.7607(4) 0.0572(4) 0.0372(12) Uani d . . B
B9 1 0.0506(7) 0.7024(5) -0.0448(4) 0.0481(15) Uani d . . B
B10 1 0.1594(8) 0.8042(5) -0.0904(4) 0.058(2) Uani d . . B
B11 1 0.2084(8) 0.9259(5) -0.0128(5) 0.059(2) Uani d . . B
B12 1 0.0348(8) 0.8320(5) -0.0329(4) 0.055(2) Uani d . . B
F1 1 0.6337(7) 0.7240(5) 0.3154(4) 0.155(2) Uani d . . F
F2 1 0.8999(7) 0.7211(6) 0.5223(4) 0.184(3) Uani d . . F
F3 1 0.7192(11) 0.5817(5) 0.3916(6) 0.255(5) Uani d . . F
F4 1 0.9111(9) 0.7339(8) 0.3577(5) 0.202(3) Uani d . . F
F5 1 0.8297(13) 0.8681(6) 0.4437(8) 0.294(6) Uani d . . F
F6 1 0.6434(10) 0.7276(13) 0.4858(6) 0.319(7) Uani d . . F
C11 1 0.4567(8) 1.0329(6) 0.3326(4) 0.074(2) Uani d . . C
C12 1 0.5709(9) 0.9920(7) 0.3326(5) 0.090(2) Uani d . . C
C13 1 0.7067(10) 1.0599(11) 0.3432(6) 0.124(4) Uani d . . C
C14 1 0.7266(14) 1.1677(12) 0.3524(7) 0.145(6) Uani d . . C
C15 1 0.6176(15) 1.2100(9) 0.3511(6) 0.133(5) Uani d . . C
C16 1 0.4807(10) 1.1430(6) 0.3421(4) 0.097(3) Uani d . . C
C17 1 0.2895(13) 0.8893(8) 0.4217(5) 0.179(6) Uani d . . C
C18 1 0.1534(10) 1.0189(9) 0.3189(8) 0.175(6) Uani d . . C
C21 1 -0.2980(5) 0.6588(4) -0.0216(3) 0.0432(12) Uani d . . C
C22 1 -0.3564(6) 0.7317(5) -0.0642(4) 0.0585(15) Uani d . . C
C23 1 -0.4609(7) 0.6980(5) -0.1452(4) 0.065(2) Uani d . . C
C24 1 -0.5051(7) 0.5896(6) -0.1859(4) 0.072(2) Uani d . . C
C25 1 -0.4488(7) 0.5180(5) -0.1437(5) 0.072(2) Uani d . . C
C26 1 -0.3470(6) 0.5506(5) -0.0628(4) 0.062(2) Uani d . . C
C27 1 -0.1972(6) 0.8075(5) 0.1518(4) 0.062(2) Uani d . . C
C28 1 -0.1579(6) 0.5955(5) 0.1402(4) 0.068(2) Uani d . . C
C31 1 0.2014(7) 0.6902(6) 0.2600(4) 0.072(2) Uani d . . C
C32 1 0.1760(7) 0.5337(5) 0.3518(4) 0.076(2) Uani d D . C
C33 0.795(13) 0.2160(12) 0.5844(7) 0.4481(5) 0.123(5) Uani d PD 1 C
C34 0.795(13) 0.2688(11) 0.4678(9) 0.3294(7) 0.134(6) Uani d PD 1 C
C35 0.795(13) 0.0179(8) 0.4657(7) 0.3228(6) 0.103(4) Uani d PD 1 C
C33A 0.205(13) 0.090(3) 0.551(3) 0.4175(18) 0.107(11) Uiso d PD 2 C
C34A 0.205(13) 0.3324(15) 0.554(3) 0.402(2) 0.107(11) Uiso d PD 2 C
C35A 0.205(13) 0.118(3) 0.4232(17) 0.296(2) 0.107(11) Uiso d PD 2 C
H4 1 0.1284 0.5994 0.0787 0.050 Uiso calc R . H
H5 1 0.2585 0.6463 -0.0811 0.066 Uiso calc R . H
H6 1 0.4241 0.8774 -0.0557 0.071 Uiso calc R . H
H7 1 0.0750 0.9583 0.1143 0.065 Uiso calc R . H
H9 1 -0.0365 0.6341 -0.0888 0.058 Uiso calc R . H
H10 1 0.1428 0.8038 -0.1639 0.069 Uiso calc R . H
H11 1 0.2228 1.0042 -0.0354 0.071 Uiso calc R . H
H12 1 -0.0616 0.8495 -0.0705 0.066 Uiso calc R . H
H12A 1 0.5562 0.9178 0.3255 0.108 Uiso calc R . H
H13 1 0.7842 1.0322 0.3440 0.149 Uiso calc R . H
H14 1 0.8188 1.2135 0.3599 0.174 Uiso calc R . H
H15 1 0.6337 1.2842 0.3563 0.159 Uiso calc R . H
H16 1 0.4046 1.1721 0.3423 0.116 Uiso calc R . H
H17A 1 0.3544 0.8459 0.4264 0.268 Uiso calc R . H
H17B 1 0.1957 0.8463 0.4229 0.268 Uiso calc R . H
H17C 1 0.3243 0.9487 0.4719 0.268 Uiso calc R . H
H18A 1 0.1406 1.0495 0.2647 0.263 Uiso calc R . H
H18B 1 0.1909 1.0757 0.3711 0.263 Uiso calc R . H
H18C 1 0.0623 0.9733 0.3221 0.263 Uiso calc R . H
H22 1 -0.3245 0.8043 -0.0375 0.070 Uiso calc R . H
H23 1 -0.5013 0.7469 -0.1724 0.078 Uiso calc R . H
H24 1 -0.5728 0.5661 -0.2417 0.086 Uiso calc R . H
H25 1 -0.4805 0.4455 -0.1706 0.086 Uiso calc R . H
H26 1 -0.3101 0.5004 -0.0352 0.074 Uiso calc R . H
H27A 1 -0.1967 0.8685 0.1221 0.093 Uiso calc R . H
H27B 1 -0.1264 0.8298 0.2091 0.093 Uiso calc R . H
H27C 1 -0.2908 0.7784 0.1616 0.093 Uiso calc R . H
H28A 1 -0.0825 0.6182 0.1954 0.101 Uiso calc R . H
H28B 1 -0.1434 0.5372 0.1026 0.101 Uiso calc R . H
H28C 1 -0.2494 0.5718 0.1543 0.101 Uiso calc R . H
H33A 0.795(13) 0.1522 0.6261 0.4582 0.185 Uiso calc PR 1 H
H33B 0.795(13) 0.3132 0.6308 0.4641 0.185 Uiso calc PR 1 H
H33C 0.795(13) 0.2085 0.5295 0.4850 0.185 Uiso calc PR 1 H
H34A 0.795(13) 0.2372 0.4369 0.2658 0.201 Uiso calc PR 1 H
H34B 0.795(13) 0.2627 0.4111 0.3645 0.201 Uiso calc PR 1 H
H34C 0.795(13) 0.3668 0.5125 0.3432 0.201 Uiso calc PR 1 H
H35A 0.795(13) -0.0065 0.4335 0.2597 0.155 Uiso calc PR 1 H
H35B 0.795(13) -0.0422 0.5109 0.3317 0.155 Uiso calc PR 1 H
H35C 0.795(13) 0.0031 0.4101 0.3587 0.155 Uiso calc PR 1 H
H33D 0.205(13) 0.1299 0.6233 0.4520 0.161 Uiso calc PR 2 H
H33E 0.205(13) 0.0914 0.5004 0.4579 0.161 Uiso calc PR 2 H
H33F 0.205(13) -0.0080 0.5416 0.3850 0.161 Uiso calc PR 2 H
H34D 0.205(13) 0.3697 0.6264 0.4355 0.161 Uiso calc PR 2 H
H34E 0.205(13) 0.3875 0.5447 0.3585 0.161 Uiso calc PR 2 H
H34F 0.205(13) 0.3390 0.5040 0.4425 0.161 Uiso calc PR 2 H
H35D 0.205(13) 0.1756 0.4150 0.2543 0.161 Uiso calc PR 2 H
H35E 0.205(13) 0.0203 0.4125 0.2627 0.161 Uiso calc PR 2 H
H35F 0.205(13) 0.1202 0.3709 0.3351 0.161 Uiso calc PR 2 H

loop_
_atom_type_symbol
_atom_type_description
_atom_type_scat_source
_atom_type_scat_dispersion_real
_atom_type_scat_dispersion_imag
C C 'International Tables Vol C Tables 4.2.6.8 and 6.1.1.4' 0.0033 0.0016
H H 'International Tables Vol C Tables 4.2.6.8 and 6.1.1.4' 0.0000 0.0000
As As 'International Tables Vol C Tables 4.2.6.8 and 6.1.1.4' 0.0499 2.0058
B B 'International Tables Vol C Tables 4.2.6.8 and 6.1.1.4' 0.0013 0.0007
F F 'International Tables Vol C Tables 4.2.6.8 and 6.1.1.4' 0.0171 0.0103
N N 'International Tables Vol C Tables 4.2.6.8 and 6.1.1.4' 0.0061 0.0033
P P 'International Tables Vol C Tables 4.2.6.8 and 6.1.1.4' 0.1023 0.0942
Pd Pd 'International Tables Vol C Tables 4.2.6.8 and 6.1.1.4' -0.9988 1.0072
Sb Sb 'International Tables Vol C Tables 4.2.6.8 and 6.1.1.4' -0.5866 1.5461

loop_
_geom_angle_atom_site_label_1
_geom_angle_atom_site_label_2
_geom_angle_atom_site_label_3
_geom_angle
_geom_angle_publ_flag
C31 Pd3 B4 88.1(2) yes
C31 Pd3 B7 152.9(2) yes
B4 Pd3 B7 80.9(2) yes
C31 Pd3 B8 110.7(2) yes
B4 Pd3 B8 46.6(2) yes
B7 Pd3 B8 45.2(2) yes
C31 Pd3 P1 91.7(2) yes
B4 Pd3 P1 179.28(14) yes
B7 Pd3 P1 99.0(2) yes
B8 Pd3 P1 133.0(2) yes
C31 Pd3 As2 151.1(2) yes
B4 Pd3 As2 91.64(14) yes
B7 Pd3 As2 54.6(2) yes
B8 Pd3 As2 89.42(13) yes
P1 Pd3 As2 88.86(5) yes
C31 Pd3 As1 100.8(2) yes
B4 Pd3 As1 52.76(13) yes
B7 Pd3 As1 92.0(2) yes
B8 Pd3 As1 88.96(14) yes
P1 Pd3 As1 127.95(5) yes
As2 Pd3 As1 57.54(2) yes
F5 Sb F6 90.1(6) ?
F5 Sb F3 175.4(6) ?
F6 Sb F3 94.4(6) ?
F5 Sb F2 90.7(4) ?
F6 Sb F2 89.0(4) ?
F3 Sb F2 89.2(3) ?
F5 Sb F4 86.5(5) ?
F6 Sb F4 175.8(5) ?
F3 Sb F4 89.0(5) ?
F2 Sb F4 88.7(3) ?
F5 Sb F1 92.4(4) ?
F6 Sb F1 91.0(4) ?
F3 Sb F1 87.8(3) ?
F2 Sb F1 177.0(3) ?
F4 Sb F1 91.6(3) ?
B5 As1 B6 49.7(2) yes
B5 As1 B4 51.4(2) yes
B6 As1 B4 87.8(2) yes
B5 As1 As2 95.2(2) yes
B6 As1 As2 56.3(2) yes
B4 As1 As2 94.49(14) yes
B5 As1 Pd3 98.0(2) yes
B6 As1 Pd3 99.3(2) yes
B4 As1 Pd3 55.4(2) yes
As2 As1 Pd3 58.93(2) yes
B11 As2 B7 50.8(2) yes
B11 As2 B6 49.4(3) yes
B7 As2 B6 87.7(2) yes
B11 As2 As1 95.5(2) yes
B7 As2 As1 98.0(2) yes
B6 As2 As1 55.3(2) yes
B11 As2 Pd3 100.0(2) yes
B7 As2 Pd3 57.4(2) yes
B6 As2 Pd3 102.0(2) yes
As1 As2 Pd3 63.52(2) yes
C17 P1 C18 103.6(6) ?
C17 P1 C11 103.4(4) ?
C18 P1 C11 108.0(5) ?
C17 P1 Pd3 115.0(3) ?
C18 P1 Pd3 114.4(3) ?
C11 P1 Pd3 111.7(2) ?
C28 P2 C21 107.7(3) ?
C28 P2 C27 106.9(3) ?
C21 P2 C27 107.7(3) ?
C28 P2 B8 110.9(2) ?
C21 P2 B8 112.2(2) ?
C27 P2 B8 111.1(3) ?
C31 N C32 178.2(6) yes
B9 B4 B8 57.5(3) ?
B9 B4 B5 57.5(3) ?
B8 B4 B5 103.7(4) ?
B9 B4 As1 113.1(3) ?
B8 B4 As1 118.7(3) ?
B5 B4 As1 61.4(3) ?
B9 B4 Pd3 118.4(3) ?
B8 B4 Pd3 67.0(3) ?
B5 B4 Pd3 119.4(3) ?
As1 B4 Pd3 71.8(2) ?
B10 B5 B9 61.1(4) ?
B10 B5 B6 58.0(4) ?
B9 B5 B6 108.5(5) ?
B10 B5 B4 108.6(4) ?
B9 B5 B4 58.8(3) ?
B6 B5 B4 112.0(4) ?
B10 B5 As1 119.0(4) ?
B9 B5 As1 119.4(4) ?
B6 B5 As1 67.8(3) ?
B4 B5 As1 67.2(3) ?
B10 B6 B11 59.4(4) ?
B10 B6 B5 59.5(4) ?
B11 B6 B5 105.4(5) ?
B10 B6 As1 115.6(4) ?
B11 B6 As1 115.9(4) ?
B5 B6 As1 62.5(3) ?
B10 B6 As2 114.1(4) ?
B11 B6 As2 61.7(3) ?
B5 B6 As2 114.5(4) ?
As1 B6 As2 68.4(2) ?
B8 B7 B12 59.0(3) ?
B8 B7 B11 105.1(4) ?
B12 B7 B11 58.2(4) ?
B8 B7 As2 116.3(4) ?
B12 B7 As2 112.8(4) ?
B11 B7 As2 61.2(3) ?
B8 B7 Pd3 67.4(3) ?
B12 B7 Pd3 119.5(4) ?
B11 B7 Pd3 117.3(4) ?
As2 B7 Pd3 67.9(2) ?
B9 B8 B12 59.5(3) ?
B9 B8 B7 110.3(4) ?
B12 B8 B7 61.2(3) ?
B9 B8 B4 60.7(3) ?
B12 B8 B4 109.4(4) ?
B7 B8 B4 112.4(4) ?
B9 B8 P2 115.8(4) ?
B12 B8 P2 116.7(4) ?
B7 B8 P2 121.3(4) ?
B4 B8 P2 120.8(3) ?
B9 B8 Pd3 120.7(3) ?
B12 B8 Pd3 121.3(3) ?
B7 B8 Pd3 67.4(3) ?
B4 B8 Pd3 66.4(3) ?
P2 B8 Pd3 112.9(3) ?
B12 B9 B8 60.8(3) ?
B12 B9 B5 108.8(4) ?
B8 B9 B5 112.1(4) ?
B12 B9 B10 59.5(4) ?
B8 B9 B10 109.0(4) ?
B5 B9 B10 59.3(4) ?
B12 B9 B4 111.3(4) ?
B8 B9 B4 61.9(3) ?
B5 B9 B4 63.7(4) ?
B10 B9 B4 111.1(4) ?
B6 B10 B12 112.8(5) ?
B6 B10 B11 62.6(4) ?
B12 B10 B11 60.9(4) ?
B6 B10 B5 62.5(4) ?
B12 B10 B5 108.2(4) ?
B11 B10 B5 110.1(5) ?
B6 B10 B9 111.0(5) ?
B12 B10 B9 58.5(3) ?
B11 B10 B9 107.3(4) ?
B5 B10 B9 59.6(3) ?
B10 B11 B12 59.3(4) ?
B10 B11 B6 58.1(4) ?
B12 B11 B6 107.8(4) ?
B10 B11 B7 108.2(4) ?
B12 B11 B7 59.0(4) ?
B6 B11 B7 114.3(4) ?
B10 B11 As2 119.3(4) ?
B12 B11 As2 119.4(4) ?
B6 B11 As2 68.9(3) ?
B7 B11 As2 68.0(3) ?
B9 B12 B10 62.0(4) ?
B9 B12 B8 59.7(3) ?
B10 B12 B8 110.1(5) ?
B9 B12 B11 109.1(5) ?
B10 B12 B11 59.8(4) ?
B8 B12 B11 109.4(4) ?
B9 B12 B7 109.3(4) ?
B10 B12 B7 111.7(5) ?
B8 B12 B7 59.8(3) ?
B11 B12 B7 62.8(4) ?
C12 C11 C16 118.8(7) ?
C12 C11 P1 119.0(6) ?
C16 C11 P1 122.1(7) ?
C13 C12 C11 120.4(9) ?
C14 C13 C12 119.3(11) ?
C15 C14 C13 121.8(11) ?
C14 C15 C16 119.6(11) ?
C11 C16 C15 120.0(10) ?
C26 C21 C22 118.5(5) ?
C26 C21 P2 121.1(4) ?
C22 C21 P2 120.3(4) ?
C23 C22 C21 121.0(6) ?
C22 C23 C24 119.1(6) ?
C25 C24 C23 119.8(6) ?
C24 C25 C26 121.3(6) ?
C25 C26 C21 120.2(6) ?
N C31 Pd3 177.6(6) yes
C33 C32 N 106.6(6) ?
C33 C32 C34 113.5(5) ?
N C32 C34 109.3(6) ?
N C32 C35A 115.0(16) ?
N C32 C33A 108.1(15) ?
C35A C32 C33A 111.8(8) ?
N C32 C34A 100.9(15) ?
C35A C32 C34A 110.3(8) ?
C33A C32 C34A 110.2(8) ?
C33 C32 C35 110.5(4) ?
N C32 C35 106.5(5) ?
C34 C32 C35 110.1(5) ?

loop_
_geom_bond_atom_site_label_1
_geom_bond_atom_site_label_2
_geom_bond_distance
_geom_bond_publ_flag
Pd3 As1 2.6434(8) yes
Pd3 As2 2.5296(7) yes
Pd3 P1 2.330(2) yes
Pd3 C31 2.011(6) yes
Pd3 B4 2.291(6) yes
Pd3 B7 2.300(7) yes
Pd3 B8 2.301(5) yes
Sb F1 1.858(5) ?
Sb F2 1.823(5) ?
Sb F3 1.799(7) ?
Sb F4 1.852(7) ?
Sb F5 1.757(8) ?
Sb F6 1.767(7) ?
As1 As2 2.4919(10) yes
As1 B4 2.215(6) yes
As1 B5 2.111(7) yes
As1 B6 2.204(7) yes
As2 B6 2.230(7) yes
As2 B7 2.226(7) yes
As2 B11 2.105(7) yes
P1 C11 1.816(7) yes
P1 C17 1.805(8) yes
P1 C18 1.808(10) yes
P2 C21 1.800(5) yes
P2 C27 1.808(6) yes
P2 C28 1.780(5) yes
P2 B8 1.919(5) yes
N C31 1.124(7) yes
N C32 1.475(7) yes
B4 B5 1.879(8) ?
B4 B8 1.814(8) ?
B4 B9 1.793(8) ?
B5 B6 1.815(9) ?
B5 B9 1.767(9) ?
B5 B10 1.762(10) ?
B6 B10 1.734(10) ?
B6 B11 1.813(10) ?
B7 B8 1.769(8) ?
B7 B11 1.861(9) ?
B7 B12 1.792(9) ?
B8 B9 1.735(8) ?
B8 B12 1.753(8) ?
B9 B10 1.793(8) ?
B9 B12 1.732(9) ?
B10 B11 1.758(9) ?
B10 B12 1.751(10) ?
B11 B12 1.778(10) ?
C11 C12 1.374(10) ?
C11 C16 1.380(10) ?
C12 C13 1.373(11) ?
C13 C14 1.36(2) ?
C14 C15 1.33(2) ?
C15 C16 1.381(13) ?
C21 C22 1.391(7) ?
C21 C26 1.391(7) ?
C22 C23 1.379(8) ?
C23 C24 1.393(9) ?
C24 C25 1.363(9) ?
C25 C26 1.364(8) ?
C32 C33 1.471(7) ?
C32 C34 1.478(8) ?
C32 C35 1.531(8) ?
C32 C35A 1.489(11) ?
C32 C33A 1.490(11) ?
C32 C34A 1.517(11) ?
